data_1504550
loop_
_publ_author_name
'Fukazawa, Aiko'
'Hara, Masanao'
'Okamoto, Toshihiro'
'Son, Eun-Cheol'
'Xu, Caihong'
'Tamao, Kohei'
'Yamaguchi, Shigehiro'

_publ_section_title
;
 Bis-phosphoryl-bridged stilbenes synthesized by an intramolecular cascade
 cyclization.
;
_journal_issue 5
_journal_name_full 'Organic letters'
_journal_page_first 913
_journal_page_last 916
_journal_paper_doi 10.1021/ol7030608
_journal_volume 10
_journal_year 2008
_chemical_formula_sum 'C26 H18 O2 P2'
_chemical_formula_weight 424.34
_chemical_name_common trans-1
_chemical_name_systematic
; 
 trans-P,P'-diphenyl-benzophospholo[3,2-b]benzophosphole-P,P'-dioxide  
;
_space_group_IT_number 14
_symmetry_cell_setting monoclinic
_symmetry_space_group_name_Hall '-P 2yn'
_symmetry_space_group_name_H-M 'P 1 21/n 1'
_atom_sites_solution_hydrogens geom
_atom_sites_solution_primary direct
_atom_sites_solution_secondary difmap
_audit_creation_method SHELXL-97
_cell_angle_alpha 90.00
_cell_angle_beta 113.703(19)
_cell_angle_gamma 90.00
_cell_formula_units_Z 2
_cell_length_a 8.295(17)
_cell_length_b 15.32(2)
_cell_length_c 8.850(19)
_cell_measurement_temperature 123(2)
_cell_volume 1030(3)
_computing_cell_refinement 'CrystalClear 1.3.5 (Rigaku Corp)'
_computing_data_collection 'CrystalClear 1.3.5 (Rigaku Corp)'
_computing_data_reduction 'CrystalClear 1.3.5 (Rigaku Corp)'
_computing_molecular_graphics 'Yadokari-XG (Wakita, 2005)'
_computing_publication_material SHELXL97
_computing_structure_refinement 'SHELXL-97 (Sheldrick, 1997)'
_computing_structure_solution 'SHELXS-97 (Sheldrick, 1990)'
_diffrn_ambient_temperature 123(2)
_diffrn_measured_fraction_theta_full 0.985
_diffrn_measured_fraction_theta_max 0.985
_diffrn_radiation_monochromator graphite
_diffrn_radiation_source 'fine-focus sealed tube'
_diffrn_radiation_type MoK\a
_diffrn_radiation_wavelength 0.71070
_diffrn_reflns_av_R_equivalents 0.0266
_diffrn_reflns_av_sigmaI/netI 0.0263
_diffrn_reflns_limit_h_max 10
_diffrn_reflns_limit_h_min -10
_diffrn_reflns_limit_k_max 19
_diffrn_reflns_limit_k_min -19
_diffrn_reflns_limit_l_max 10
_diffrn_reflns_limit_l_min -11
_diffrn_reflns_number 8138
_diffrn_reflns_theta_full 27.48
_diffrn_reflns_theta_max 27.48
_diffrn_reflns_theta_min 3.14
_exptl_absorpt_coefficient_mu 0.232
_exptl_absorpt_correction_T_max 0.9885
_exptl_absorpt_correction_T_min 0.9550
_exptl_absorpt_correction_type empirical
_exptl_crystal_colour yellow
_exptl_crystal_density_diffrn 1.369
_exptl_crystal_density_method 'not measured'
_exptl_crystal_F_000 440
_exptl_crystal_size_max 0.20
_exptl_crystal_size_mid 0.20
_exptl_crystal_size_min 0.05
_refine_diff_density_max 0.510
_refine_diff_density_min -0.367
_refine_diff_density_rms 0.052
_refine_ls_extinction_method none
_refine_ls_goodness_of_fit_ref 1.054
_refine_ls_hydrogen_treatment constr
_refine_ls_matrix_type full
_refine_ls_number_parameters 136
_refine_ls_number_reflns 2330
_refine_ls_number_restraints 0
_refine_ls_restrained_S_all 1.054
_refine_ls_R_factor_all 0.0406
_refine_ls_R_factor_gt 0.0330
_refine_ls_shift/su_max 0.000
_refine_ls_shift/su_mean 0.000
_refine_ls_structure_factor_coef Fsqd
_refine_ls_weighting_details 'calc w=1/[\s^2^(Fo^2^)+(0.0385P)^2^+0.6627P] where P=(Fo^2^+2Fc^2^)/3'
_refine_ls_weighting_scheme calc
_refine_ls_wR_factor_gt 0.0828
_refine_ls_wR_factor_ref 0.0871
_reflns_number_gt 1985
_reflns_number_total 2330
_reflns_threshold_expression >2sigma(I)
_cod_data_source_file ol7030608-file005.cif
_cod_data_source_block htrans
_cod_original_sg_symbol_H-M P21/n
_cod_database_code 1504550

loop_
_symmetry_equiv_pos_as_xyz
'x, y, z'
'-x+1/2, y+1/2, -z+1/2'
'-x, -y, -z'
'x-1/2, -y-1/2, z-1/2'

loop_
_atom_site_label
_atom_site_type_symbol
_atom_site_fract_x
_atom_site_fract_y
_atom_site_fract_z
_atom_site_U_iso_or_equiv
_atom_site_adp_type
_atom_site_occupancy
_atom_site_symmetry_multiplicity
_atom_site_calc_flag
_atom_site_refinement_flags
P1 P 0.40140(5) 0.13021(2) 0.43788(4) 0.01175(12) Uani 1 1 d .
O1 O 0.51554(14) 0.20804(7) 0.46249(13) 0.0177(2) Uani 1 1 d .
C1 C 0.3632(2) -0.07105(10) 0.14052(19) 0.0210(3) Uani 1 1 d .
H1 H 0.4038 -0.1297 0.1589 0.025 Uiso 1 1 calc R
C2 C 0.2708(3) -0.03980(11) -0.0189(2) 0.0276(4) Uani 1 1 d .
H2 H 0.2511 -0.0772 -0.1103 0.033 Uiso 1 1 calc R
C3 C 0.2073(2) 0.04491(11) -0.0464(2) 0.0257(4) Uani 1 1 d .
H3 H 0.1434 0.0645 -0.1563 0.031 Uiso 1 1 calc R
C4 C 0.2357(2) 0.10189(10) 0.08480(19) 0.0191(3) Uani 1 1 d .
H4 H 0.1904 0.1597 0.0657 0.023 Uiso 1 1 calc R
C5 C 0.33168(19) 0.07198(9) 0.24376(18) 0.0141(3) Uani 1 1 d .
C6 C 0.39460(19) -0.01468(10) 0.27170(18) 0.0143(3) Uani 1 1 d .
C7 C 0.49160(18) -0.03351(9) 0.44800(17) 0.0127(3) Uani 1 1 d .
C8 C 0.21505(19) 0.15117(9) 0.48683(18) 0.0137(3) Uani 1 1 d .
C9 C 0.0610(2) 0.10188(10) 0.42072(19) 0.0183(3) Uani 1 1 d .
H5 H 0.0495 0.0570 0.3429 0.022 Uiso 1 1 calc R
C10 C -0.0753(2) 0.11878(11) 0.4694(2) 0.0209(3) Uani 1 1 d .
H6 H -0.1808 0.0856 0.4239 0.025 Uiso 1 1 calc R
C11 C -0.0591(2) 0.18352(11) 0.5835(2) 0.0213(3) Uani 1 1 d .
H7 H -0.1532 0.1945 0.6161 0.026 Uiso 1 1 calc R
C12 C 0.0945(2) 0.23244(11) 0.6505(2) 0.0234(4) Uani 1 1 d .
H8 H 0.1060 0.2766 0.7297 0.028 Uiso 1 1 calc R
C13 C 0.2310(2) 0.21665(10) 0.6014(2) 0.0192(3) Uani 1 1 d .
H9 H 0.3355 0.2505 0.6460 0.023 Uiso 1 1 calc R

loop_
_atom_site_aniso_label
_atom_site_aniso_U_11
_atom_site_aniso_U_22
_atom_site_aniso_U_33
_atom_site_aniso_U_23
_atom_site_aniso_U_13
_atom_site_aniso_U_12
P1 0.0119(2) 0.01081(18) 0.01267(19) -0.00016(13) 0.00502(15) 0.00050(13)
O1 0.0173(6) 0.0157(5) 0.0211(6) -0.0015(4) 0.0086(5) -0.0039(4)
C1 0.0260(9) 0.0171(7) 0.0172(7) -0.0022(6) 0.0059(7) 0.0039(6)
C2 0.0391(10) 0.0243(9) 0.0140(8) -0.0054(6) 0.0051(7) 0.0026(7)
C3 0.0335(10) 0.0238(8) 0.0120(7) 0.0026(6) 0.0009(7) 0.0013(7)
C4 0.0203(8) 0.0157(7) 0.0188(8) 0.0028(6) 0.0051(6) 0.0013(6)
C5 0.0141(7) 0.0144(7) 0.0142(7) -0.0013(5) 0.0060(6) -0.0007(5)
C6 0.0129(7) 0.0164(7) 0.0130(7) 0.0014(5) 0.0047(6) 0.0004(5)
C7 0.0103(7) 0.0141(6) 0.0145(7) 0.0012(5) 0.0056(6) 0.0011(5)
C8 0.0140(7) 0.0128(7) 0.0144(7) 0.0023(5) 0.0058(6) 0.0032(5)
C9 0.0165(8) 0.0188(7) 0.0193(7) -0.0032(6) 0.0069(6) -0.0012(6)
C10 0.0129(8) 0.0256(8) 0.0233(8) 0.0011(6) 0.0063(6) -0.0006(6)
C11 0.0181(8) 0.0264(8) 0.0231(8) 0.0053(6) 0.0120(7) 0.0076(6)
C12 0.0244(9) 0.0225(8) 0.0263(8) -0.0056(7) 0.0134(7) 0.0032(7)
C13 0.0177(8) 0.0163(7) 0.0242(8) -0.0036(6) 0.0090(6) -0.0006(6)

loop_
_atom_type_symbol
_atom_type_description
_atom_type_scat_dispersion_real
_atom_type_scat_dispersion_imag
_atom_type_scat_source
C C 0.0033 0.0016 'International Tables Vol C Tables 4.2.6.8 and 6.1.1.4'
H H 0.0000 0.0000 'International Tables Vol C Tables 4.2.6.8 and 6.1.1.4'
O O 0.0106 0.0060 'International Tables Vol C Tables 4.2.6.8 and 6.1.1.4'
P P 0.1023 0.0942 'International Tables Vol C Tables 4.2.6.8 and 6.1.1.4'

loop_
_geom_angle_atom_site_label_1
_geom_angle_atom_site_label_2
_geom_angle_atom_site_label_3
_geom_angle
_geom_angle_site_symmetry_1
_geom_angle_site_symmetry_3
O1 P1 C8 112.45(12) . .
O1 P1 C7 115.76(13) . 3_656
C8 P1 C7 106.76(11) . 3_656
O1 P1 C5 118.46(9) . .
C8 P1 C5 109.85(11) . .
C7 P1 C5 91.38(14) 3_656 .
C6 C1 C2 118.46(19) . .
C6 C1 H1 120.8 . .
C2 C1 H1 120.8 . .
C3 C2 C1 121.06(16) . .
C3 C2 H2 119.5 . .
C1 C2 H2 119.5 . .
C2 C3 C4 120.99(17) . .
C2 C3 H3 119.5 . .
C4 C3 H3 119.5 . .
C5 C4 C3 118.29(19) . .
C5 C4 H4 120.9 . .
C3 C4 H4 120.9 . .
C4 C5 C6 120.64(14) . .
C4 C5 P1 129.32(16) . .
C6 C5 P1 110.02(13) . .
C1 C6 C5 120.53(16) . .
C1 C6 C7 127.33(17) . .
C5 C6 C7 112.15(13) . .
C7 C7 C6 116.0(2) 3_656 .
C7 C7 P1 110.4(2) 3_656 3_656
C6 C7 P1 133.59(11) . 3_656
C9 C8 C13 119.83(16) . .
C9 C8 P1 122.35(16) . .
C13 C8 P1 117.75(13) . .
C10 C9 C8 119.53(19) . .
C10 C9 H5 120.2 . .
C8 C9 H5 120.2 . .
C11 C10 C9 120.58(16) . .
C11 C10 H6 119.7 . .
C9 C10 H6 119.7 . .
C10 C11 C12 120.11(16) . .
C10 C11 H7 119.9 . .
C12 C11 H7 119.9 . .
C13 C12 C11 119.76(19) . .
C13 C12 H8 120.1 . .
C11 C12 H8 120.1 . .
C12 C13 C8 120.17(16) . .
C12 C13 H9 119.9 . .
C8 C13 H9 119.9 . .

loop_
_geom_bond_atom_site_label_1
_geom_bond_atom_site_label_2
_geom_bond_distance
_geom_bond_site_symmetry_2
P1 O1 1.483(2) .
P1 C8 1.794(3) .
P1 C7 1.812(3) 3_656
P1 C5 1.812(3) .
C1 C6 1.385(3) .
C1 C2 1.392(3) .
C1 H1 0.9500 .
C2 C3 1.385(3) .
C2 H2 0.9500 .
C3 C4 1.395(3) .
C3 H3 0.9500 .
C4 C5 1.387(3) .
C4 H4 0.9500 .
C5 C6 1.411(3) .
C6 C7 1.468(3) .
C7 C7 1.348(3) 3_656
C7 P1 1.812(3) 3_656
C8 C9 1.394(3) .
C8 C13 1.395(3) .
C9 C10 1.387(3) .
C9 H5 0.9500 .
C10 C11 1.383(3) .
C10 H6 0.9500 .
C11 C12 1.389(3) .
C11 H7 0.9500 .
C12 C13 1.387(3) .
C12 H8 0.9500 .
C13 H9 0.9500 .

loop_
_geom_torsion_atom_site_label_1
_geom_torsion_atom_site_label_2
_geom_torsion_atom_site_label_3
_geom_torsion_atom_site_label_4
_geom_torsion
_geom_torsion_site_symmetry_1
_geom_torsion_site_symmetry_4
C6 C1 C2 C3 -1.7(3) . .
C1 C2 C3 C4 0.8(3) . .
C2 C3 C4 C5 1.0(3) . .
C3 C4 C5 C6 -1.7(2) . .
C3 C4 C5 P1 176.32(13) . .
O1 P1 C5 C4 -59.4(2) . .
C8 P1 C5 C4 71.71(17) . .
C7 P1 C5 C4 -179.91(15) 3_656 .
O1 P1 C5 C6 118.79(16) . .
C8 P1 C5 C6 -110.10(13) . .
C7 P1 C5 C6 -1.71(11) 3_656 .
C2 C1 C6 C5 1.0(2) . .
C2 C1 C6 C7 -178.68(15) . .
C4 C5 C6 C1 0.8(2) . .
P1 C5 C6 C1 -177.62(12) . .
C4 C5 C6 C7 -179.55(14) . .
P1 C5 C6 C7 2.07(15) . .
C1 C6 C7 C7 178.19(17) . 3_656
C5 C6 C7 C7 -1.5(2) . 3_656
C1 C6 C7 P1 -1.6(3) . 3_656
C5 C6 C7 P1 178.68(12) . 3_656
O1 P1 C8 C9 156.47(13) . .
C7 P1 C8 C9 -75.53(19) 3_656 .
C5 P1 C8 C9 22.26(15) . .
O1 P1 C8 C13 -26.67(14) . .
C7 P1 C8 C13 101.33(18) 3_656 .
C5 P1 C8 C13 -160.88(12) . .
C13 C8 C9 C10 0.2(2) . .
P1 C8 C9 C10 177.03(12) . .
C8 C9 C10 C11 -0.5(2) . .
C9 C10 C11 C12 0.1(3) . .
C10 C11 C12 C13 0.6(3) . .
C11 C12 C13 C8 -0.8(3) . .
C9 C8 C13 C12 0.4(2) . .
P1 C8 C13 C12 -176.53(13) . .
